data_4311631
loop_
_publ_author_name
'Jake D. Soper'
'Erik Saganic'
'David Weinberg'
'David A. Hrovat'
'Jason B. Benedict'
'Werner Kaminsky'
'James M. Mayer'

_publ_contact_author
;
Mayer, James M.
Department of Chemistry, BOX 351700
University of Washington
Seattle, WA 98195
USA
;
_publ_contact_author_email mayer@chem.washington.edu
_publ_section_title
;
 Nucleophilic Aromatic Substitution on Aryl-Amido Ligands Promoted by
 Oxidizing Osmium(IV) Centers
;
_journal_name_full 'Inorganic Chemistry'
_journal_page_first 5804
_journal_page_last 5815
_journal_paper_doi 10.1021/ic0498743
_journal_volume 43
_journal_year 2004
_chemical_formula_moiety 'C19 H23 B Cl2 N8 Os, C2 H3 N'
_chemical_formula_sum 'C21 H26 B Cl2 N9 Os'
_chemical_formula_weight 676.42
_chemical_name_common TpOs[NH-p-C6H4(N(CH2)4)]Cl2*CD3CN
_chemical_name_systematic TpOs[NH-p-C6H4(N(CH2)4)]Cl2*CD3CN
_space_group_IT_number 14
_symmetry_cell_setting monoclinic
_symmetry_space_group_name_Hall '-P 2yn'
_symmetry_space_group_name_H-M 'P 1 21/n 1'
_atom_sites_solution_hydrogens geom
_atom_sites_solution_primary direct
_atom_sites_solution_secondary difmap
_audit_creation_method SHELXL-97
_cell_angle_alpha 90.00
_cell_angle_beta 97.632(2)
_cell_angle_gamma 90.00
_cell_formula_units_Z 4
_cell_length_a 8.6030(3)
_cell_length_b 27.5330(11)
_cell_length_c 10.4560(3)
_cell_measurement_reflns_used 485
_cell_measurement_temperature 130(2)
_cell_volume 2454.74(15)
_computing_cell_refinement 'HKL SCALEPACK'
_computing_data_collection KappaCCD
_computing_data_reduction DENZO
_computing_molecular_graphics 'maXus, Zortep'
_computing_publication_material 'SHELXL-97 (Sheldrick, 1997)'
_computing_structure_refinement 'SHELXL-97 (Sheldrick, 1997)'
_computing_structure_solution SIR92
_diffrn_ambient_temperature 130(2)
_diffrn_measured_fraction_theta_full 0.95
_diffrn_measured_fraction_theta_max 0.931
_diffrn_measurement_device_type 'Nonius KappaCCD'
_diffrn_measurement_method '\f scan'
_diffrn_radiation_monochromator graphite
_diffrn_radiation_source 'fine-focus sealed tube'
_diffrn_radiation_type MoK\a
_diffrn_radiation_wavelength 0.71070
_diffrn_reflns_av_R_equivalents 0.0351
_diffrn_reflns_av_sigmaI/netI 0.0598
_diffrn_reflns_limit_h_max 10
_diffrn_reflns_limit_h_min -8
_diffrn_reflns_limit_k_max 32
_diffrn_reflns_limit_k_min -30
_diffrn_reflns_limit_l_max 12
_diffrn_reflns_limit_l_min -12
_diffrn_reflns_number 6976
_diffrn_reflns_theta_full 25
_diffrn_reflns_theta_max 24.74
_diffrn_reflns_theta_min 2.46
_exptl_absorpt_coefficient_mu 5.442
_exptl_absorpt_correction_T_max 0.5832
_exptl_absorpt_correction_T_min 0.2871
_exptl_absorpt_correction_type numerical
_exptl_absorpt_process_details Sortav
_exptl_crystal_colour black
_exptl_crystal_density_diffrn 1.830
_exptl_crystal_density_method 'not measured'
_exptl_crystal_description rod
_exptl_crystal_F_000 1320
_exptl_crystal_size_max 0.24
_exptl_crystal_size_mid 0.22
_exptl_crystal_size_min 0.10
_refine_diff_density_max 1.654
_refine_diff_density_min -1.263
_refine_diff_density_rms 0.141
_refine_ls_goodness_of_fit_ref 1.006
_refine_ls_hydrogen_treatment riding
_refine_ls_matrix_type full
_refine_ls_number_parameters 317
_refine_ls_number_reflns 3987
_refine_ls_number_restraints 0
_refine_ls_restrained_S_all 1.006
_refine_ls_R_factor_all 0.0423
_refine_ls_R_factor_gt 0.0317
_refine_ls_shift/su_max 0.001
_refine_ls_shift/su_mean 0.000
_refine_ls_structure_factor_coef Fsqd
_refine_ls_weighting_details 'w=1/[\s^2^(Fo^2^)+(0.0313P)^2^+0.0000P] where P=(Fo^2^+2Fc^2^)/3'
_refine_ls_weighting_scheme calc
_refine_ls_wR_factor_gt 0.0694
_refine_ls_wR_factor_ref 0.0729
_reflns_number_gt 3340
_reflns_number_total 3987
_reflns_threshold_expression >2sigma(I)
_cod_data_source_file ic0498743si20040130_080610.cif
_cod_data_source_block shelxl
_cod_original_sg_symbol_H-M 'P 21/n'
_cod_database_code 4311631
_publ_section_refinement
;
 Those H atoms that where placed were refined with a riding  model. U~iso~  
 values were fixed such that they were 1.2U~eq7~ of their parent atom U~eq~ 
 for CH's and 1.5U~eq~ of their parent atom U~eq~ in case of methyl groups.
;

loop_
_symmetry_equiv_pos_as_xyz
'x, y, z'
'-x+1/2, y+1/2, -z+1/2'
'-x, -y, -z'
'x-1/2, -y-1/2, z-1/2'

loop_
_atom_site_label
_atom_site_type_symbol
_atom_site_fract_x
_atom_site_fract_y
_atom_site_fract_z
_atom_site_U_iso_or_equiv
_atom_site_adp_type
_atom_site_occupancy
_atom_site_calc_flag
_atom_site_refinement_flags
_atom_site_disorder_assembly
_atom_site_disorder_group
C1 C -0.0769(6) 0.15178(18) 1.2277(5) 0.0217(12) Uani 1 d . . .
H1 H -0.1823 0.1410 1.2315 0.026 Uiso 1 d R . .
C2 C 0.0293(6) 0.16532(19) 1.3340(5) 0.0247(12) Uani 1 d . . .
H2 H 0.0121 0.1666 1.4228 0.030 Uiso 1 d R . .
C3 C 0.1629(6) 0.17699(18) 1.2827(5) 0.0242(12) Uani 1 d . . .
H3 H 0.2596 0.1877 1.3308 0.029 Uiso 1 d R . .
C4 C -0.0112(6) 0.23688(18) 0.7985(5) 0.0272(13) Uani 1 d . . .
H4 H -0.1079 0.2391 0.7413 0.033 Uiso 1 d R . .
C5 C 0.1119(6) 0.2702(2) 0.8059(5) 0.0336(14) Uani 1 d . . .
H5 H 0.1160 0.2996 0.7572 0.040 Uiso 1 d R . .
C6 C 0.2239(6) 0.25278(19) 0.8994(5) 0.0285(13) Uani 1 d . . .
H6 H 0.3237 0.2676 0.9273 0.034 Uiso 1 d R . .
C7 C 0.1626(6) 0.05835(19) 0.8949(5) 0.0224(12) Uani 1 d . . .
H7 H 0.0906 0.0345 0.8546 0.027 Uiso 1 d R . .
C8 C 0.3245(6) 0.05239(18) 0.9226(4) 0.0206(12) Uani 1 d . . .
H8 H 0.3855 0.0244 0.9063 0.025 Uiso 1 d R . .
C9 C 0.3784(6) 0.09501(18) 0.9784(5) 0.0196(12) Uani 1 d . . .
H9 H 0.4862 0.1023 1.0084 0.024 Uiso 1 d R . .
C10 C -0.2612(6) 0.10709(18) 0.6644(5) 0.0214(12) Uani 1 d . . .
C11 C -0.2506(6) 0.09842(19) 0.5334(5) 0.0264(13) Uani 1 d . . .
H11 H -0.1538 0.1052 0.5005 0.032 Uiso 1 d R . .
C12 C -0.3769(6) 0.07995(19) 0.4505(5) 0.0250(12) Uani 1 d . . .
H12 H -0.3665 0.0741 0.3615 0.030 Uiso 1 d R . .
C13 C -0.5208(6) 0.06995(18) 0.4980(5) 0.0228(12) Uani 1 d . . .
C14 C -0.5314(6) 0.07872(19) 0.6312(5) 0.0246(12) Uani 1 d . . .
H14 H -0.6269 0.0717 0.6658 0.030 Uiso 1 d R . .
C15 C -0.4043(6) 0.09682(18) 0.7103(5) 0.0206(12) Uani 1 d . . .
H15 H -0.4137 0.1028 0.7994 0.025 Uiso 1 d R . .
C16 C -0.6512(6) 0.0450(2) 0.2815(5) 0.0250(13) Uani 1 d . . .
H16A H -0.5952 0.0147 0.2645 0.030 Uiso 1 calc R . .
H16B H -0.6031 0.0725 0.2401 0.030 Uiso 1 calc R . .
C17 C -0.8245(6) 0.0410(2) 0.2326(5) 0.0270(13) Uani 1 d . . .
H17A H -0.8697 0.0732 0.2078 0.032 Uiso 1 calc R . .
H17B H -0.8426 0.0190 0.1571 0.032 Uiso 1 calc R . .
C18 C -0.8947(6) 0.0204(2) 0.3452(5) 0.0294(13) Uani 1 d . . .
H18A H -0.8852 -0.0154 0.3479 0.035 Uiso 1 calc R . .
H18B H -1.0068 0.0293 0.3404 0.035 Uiso 1 calc R . .
C19 C -0.7983(6) 0.04355(19) 0.4631(5) 0.0250(12) Uani 1 d . . .
H19A H -0.8475 0.0740 0.4881 0.030 Uiso 1 calc R . .
H19B H -0.7868 0.0210 0.5376 0.030 Uiso 1 calc R . .
C20 C 0.4196(6) 0.2133(2) 0.6283(5) 0.0346(14) Uani 1 d . . .
H20A H 0.4835 0.2148 0.7131 0.052 Uiso 1 calc R . .
H20B H 0.3854 0.2461 0.6011 0.052 Uiso 1 calc R . .
H20C H 0.4819 0.1994 0.5653 0.052 Uiso 1 calc R . .
C21 C 0.2815(6) 0.1825(2) 0.6364(5) 0.0268(13) Uani 1 d . . .
N1 N -0.0122(5) 0.15513(15) 1.1194(4) 0.0188(10) Uani 1 d . . .
N2 N 0.1389(5) 0.17061(15) 1.1539(4) 0.0212(10) Uani 1 d . . .
N3 N 0.0282(4) 0.20088(14) 0.8832(4) 0.0203(10) Uani 1 d . . .
N4 N 0.1741(4) 0.21086(15) 0.9456(4) 0.0211(10) Uani 1 d . . .
N5 N 0.1230(5) 0.10277(15) 0.9326(4) 0.0191(10) Uani 1 d . . .
N6 N 0.2590(5) 0.12527(15) 0.9863(4) 0.0196(10) Uani 1 d . . .
N7 N -0.1355(5) 0.12454(16) 0.7458(4) 0.0212(10) Uani 1 d . . .
H7N H -0.068(6) 0.1297(17) 0.704(5) 0.010(15) Uiso 1 d . . .
N8 N -0.6468(5) 0.05315(16) 0.4193(4) 0.0236(10) Uani 1 d . . .
N9 N 0.1748(6) 0.15884(18) 0.6418(4) 0.0331(12) Uani 1 d . . .
B1 B 0.2488(7) 0.1752(2) 1.0493(6) 0.0217(14) Uani 1 d . . .
H1B H 0.360(6) 0.1855(17) 1.089(4) 0.021(13) Uiso 1 d . . .
Cl1 Cl -0.20638(14) 0.06717(4) 0.99579(12) 0.0229(3) Uani 1 d . . .
Cl2 Cl -0.31754(14) 0.18567(5) 0.93838(12) 0.0253(3) Uani 1 d . . .
Os1 Os -0.08694(2) 0.138797(7) 0.926658(18) 0.01736(11) Uani 1 d . . .

loop_
_atom_site_aniso_label
_atom_site_aniso_U_11
_atom_site_aniso_U_22
_atom_site_aniso_U_33
_atom_site_aniso_U_23
_atom_site_aniso_U_13
_atom_site_aniso_U_12
C1 0.021(3) 0.018(3) 0.027(3) 0.002(2) 0.005(3) 0.003(2)
C2 0.024(3) 0.025(3) 0.027(3) 0.000(2) 0.010(2) 0.004(2)
C3 0.030(3) 0.019(3) 0.022(3) -0.003(2) -0.002(2) -0.001(2)
C4 0.037(3) 0.018(3) 0.027(3) 0.005(2) 0.005(3) 0.004(3)
C5 0.028(3) 0.028(3) 0.044(4) 0.014(3) 0.002(3) -0.005(3)
C6 0.030(3) 0.018(3) 0.038(3) 0.002(2) 0.007(3) -0.016(2)
C7 0.023(3) 0.021(3) 0.023(3) 0.001(2) 0.004(2) 0.003(2)
C8 0.023(3) 0.022(3) 0.019(3) 0.003(2) 0.007(2) 0.005(2)
C9 0.010(3) 0.031(3) 0.018(3) 0.003(2) 0.003(2) 0.001(2)
C10 0.027(3) 0.015(3) 0.023(3) 0.004(2) 0.002(3) -0.002(2)
C11 0.023(3) 0.032(3) 0.025(3) 0.002(2) 0.006(2) -0.003(2)
C12 0.025(3) 0.035(3) 0.014(3) 0.001(2) -0.002(2) -0.007(3)
C13 0.028(3) 0.019(3) 0.022(3) 0.000(2) 0.005(2) -0.002(2)
C14 0.023(3) 0.025(3) 0.026(3) 0.000(2) 0.004(2) -0.003(2)
C15 0.020(3) 0.022(3) 0.019(3) 0.001(2) -0.001(2) 0.002(2)
C16 0.026(3) 0.026(3) 0.022(3) 0.000(2) -0.001(2) 0.001(2)
C17 0.028(3) 0.028(3) 0.023(3) -0.004(2) -0.005(2) 0.000(2)
C18 0.026(3) 0.028(3) 0.031(3) -0.001(3) -0.006(3) -0.004(3)
C19 0.023(3) 0.028(3) 0.023(3) 0.001(2) 0.000(2) -0.004(2)
C20 0.037(3) 0.028(3) 0.039(3) 0.007(3) 0.007(3) -0.002(3)
C21 0.026(3) 0.028(3) 0.026(3) -0.001(2) 0.001(3) 0.004(3)
N1 0.014(2) 0.016(2) 0.026(2) 0.0020(19) 0.002(2) -0.0022(18)
N2 0.024(2) 0.018(2) 0.021(2) -0.0002(18) 0.0015(19) -0.0033(19)
N3 0.017(2) 0.014(2) 0.029(2) 0.0035(19) 0.002(2) -0.0020(18)
N4 0.017(2) 0.022(2) 0.024(2) 0.0016(19) 0.0021(19) -0.0029(19)
N5 0.017(2) 0.021(2) 0.019(2) 0.0019(19) 0.0026(19) 0.0007(19)
N6 0.010(2) 0.024(2) 0.025(2) 0.0021(19) -0.0002(19) -0.0050(19)
N7 0.014(2) 0.027(3) 0.023(3) 0.005(2) 0.002(2) -0.003(2)
N8 0.021(2) 0.029(3) 0.019(2) 0.0010(19) -0.0012(19) -0.004(2)
N9 0.032(3) 0.034(3) 0.034(3) 0.001(2) 0.004(2) -0.001(2)
B1 0.015(3) 0.023(3) 0.027(3) 0.005(3) -0.001(3) -0.004(3)
Cl1 0.0222(7) 0.0163(7) 0.0303(7) 0.0028(5) 0.0038(6) -0.0040(5)
Cl2 0.0199(7) 0.0221(7) 0.0333(7) -0.0011(6) 0.0015(6) 0.0021(6)
Os1 0.01550(15) 0.01544(14) 0.02089(15) 0.00040(8) 0.00147(10) -0.00140(8)

loop_
_atom_type_symbol
_atom_type_description
_atom_type_scat_dispersion_real
_atom_type_scat_dispersion_imag
_atom_type_scat_source
C C 0.0033 0.0016 'International Tables Vol C Tables 4.2.6.8 and 6.1.1.4'
H H 0.0000 0.0000 'International Tables Vol C Tables 4.2.6.8 and 6.1.1.4'
N N 0.0061 0.0033 'International Tables Vol C Tables 4.2.6.8 and 6.1.1.4'
B B 0.0013 0.0007 'International Tables Vol C Tables 4.2.6.8 and 6.1.1.4'
Cl Cl 0.1484 0.1585 'International Tables Vol C Tables 4.2.6.8 and 6.1.1.4'
Os Os -1.2165 7.6030 'International Tables Vol C Tables 4.2.6.8 and 6.1.1.4'

loop_
_geom_angle_atom_site_label_1
_geom_angle_atom_site_label_2
_geom_angle_atom_site_label_3
_geom_angle
_geom_angle_site_symmetry_1
_geom_angle_site_symmetry_3
_geom_angle_publ_flag
N1 C1 C2 110.9(5) . . ?
N1 C1 H1 124.1 . . ?
C2 C1 H1 124.9 . . ?
C3 C2 C1 104.2(5) . . ?
C3 C2 H2 127.9 . . ?
C1 C2 H2 127.8 . . ?
N2 C3 C2 109.6(5) . . ?
N2 C3 H3 124.9 . . ?
C2 C3 H3 125.6 . . ?
N3 C4 C5 109.0(5) . . ?
N3 C4 H4 125.4 . . ?
C5 C4 H4 125.6 . . ?
C6 C5 C4 105.5(5) . . ?
C6 C5 H5 127.2 . . ?
C4 C5 H5 127.3 . . ?
N4 C6 C5 109.3(4) . . ?
N4 C6 H6 124.8 . . ?
C5 C6 H6 125.9 . . ?
N5 C7 C8 109.4(4) . . ?
N5 C7 H7 125.2 . . ?
C8 C7 H7 125.4 . . ?
C9 C8 C7 105.2(5) . . ?
C9 C8 H8 127.1 . . ?
C7 C8 H8 127.7 . . ?
N6 C9 C8 110.0(4) . . ?
N6 C9 H9 124.6 . . ?
C8 C9 H9 125.4 . . ?
N7 C10 C11 121.1(5) . . ?
N7 C10 C15 120.8(5) . . ?
C11 C10 C15 118.1(5) . . ?
C12 C11 C10 121.5(5) . . ?
C12 C11 H11 119.3 . . ?
C10 C11 H11 119.2 . . ?
C11 C12 C13 119.8(5) . . ?
C11 C12 H12 119.9 . . ?
C13 C12 H12 120.3 . . ?
N8 C13 C12 121.2(5) . . ?
N8 C13 C14 120.1(5) . . ?
C12 C13 C14 118.6(4) . . ?
C15 C14 C13 120.0(5) . . ?
C15 C14 H14 119.9 . . ?
C13 C14 H14 120.1 . . ?
C14 C15 C10 122.0(5) . . ?
C14 C15 H15 118.9 . . ?
C10 C15 H15 119.1 . . ?
N8 C16 C17 103.9(4) . . ?
N8 C16 H16A 111.0 . . ?
C17 C16 H16A 111.0 . . ?
N8 C16 H16B 111.0 . . ?
C17 C16 H16B 111.0 . . ?
H16A C16 H16B 109.0 . . ?
C18 C17 C16 104.1(4) . . ?
C18 C17 H17A 110.9 . . ?
C16 C17 H17A 110.9 . . ?
C18 C17 H17B 110.9 . . ?
C16 C17 H17B 110.9 . . ?
H17A C17 H17B 109.0 . . ?
C17 C18 C19 104.1(4) . . ?
C17 C18 H18A 110.9 . . ?
C19 C18 H18A 110.9 . . ?
C17 C18 H18B 110.9 . . ?
C19 C18 H18B 110.9 . . ?
H18A C18 H18B 109.0 . . ?
N8 C19 C18 103.4(4) . . ?
N8 C19 H19A 111.1 . . ?
C18 C19 H19A 111.1 . . ?
N8 C19 H19B 111.1 . . ?
C18 C19 H19B 111.1 . . ?
H19A C19 H19B 109.0 . . ?
C21 C20 H20A 109.5 . . ?
C21 C20 H20B 109.5 . . ?
H20A C20 H20B 109.5 . . ?
C21 C20 H20C 109.5 . . ?
H20A C20 H20C 109.5 . . ?
H20B C20 H20C 109.5 . . ?
N9 C21 C20 179.6(6) . . ?
C1 N1 N2 106.7(4) . . ?
C1 N1 Os1 134.3(3) . . ?
N2 N1 Os1 118.9(3) . . ?
C3 N2 N1 108.6(4) . . ?
C3 N2 B1 132.1(4) . . ?
N1 N2 B1 119.2(4) . . ?
C4 N3 N4 107.6(4) . . ?
C4 N3 Os1 132.3(3) . . ?
N4 N3 Os1 120.1(3) . . ?
C6 N4 N3 108.6(4) . . ?
C6 N4 B1 132.7(4) . . ?
N3 N4 B1 118.7(4) . . ?
C7 N5 N6 107.1(4) . . ?
C7 N5 Os1 133.4(3) . . ?
N6 N5 Os1 119.4(3) . . ?
C9 N6 N5 108.3(4) . . ?
C9 N6 B1 132.5(4) . . ?
N5 N6 B1 119.0(4) . . ?
C10 N7 Os1 137.1(4) . . ?
C10 N7 H7N 108(4) . . ?
Os1 N7 H7N 115(4) . . ?
C13 N8 C16 124.7(4) . . ?
C13 N8 C19 123.1(4) . . ?
C16 N8 C19 112.1(4) . . ?
N6 B1 N4 108.2(4) . . ?
N6 B1 N2 107.8(4) . . ?
N4 B1 N2 108.3(4) . . ?
N6 B1 H1B 108(3) . . ?
N4 B1 H1B 113(3) . . ?
N2 B1 H1B 111(2) . . ?
N7 Os1 N5 90.38(18) . . ?
N7 Os1 N3 90.04(17) . . ?
N5 Os1 N3 87.75(15) . . ?
N7 Os1 N1 174.52(18) . . ?
N5 Os1 N1 85.27(16) . . ?
N3 Os1 N1 86.46(16) . . ?
N7 Os1 Cl1 94.78(14) . . ?
N5 Os1 Cl1 90.23(12) . . ?
N3 Os1 Cl1 174.79(11) . . ?
N1 Os1 Cl1 88.59(12) . . ?
N7 Os1 Cl2 95.02(14) . . ?
N5 Os1 Cl2 173.91(11) . . ?
N3 Os1 Cl2 89.42(11) . . ?
N1 Os1 Cl2 89.17(12) . . ?
Cl1 Os1 Cl2 92.13(4) . . ?

loop_
_geom_bond_atom_site_label_1
_geom_bond_atom_site_label_2
_geom_bond_distance
_geom_bond_site_symmetry_2
_geom_bond_publ_flag
C1 N1 1.329(6) . ?
C1 C2 1.392(7) . ?
C1 H1 0.9601 . ?
C2 C3 1.370(7) . ?
C2 H2 0.9601 . ?
C3 N2 1.346(6) . ?
C3 H3 0.9595 . ?
C4 N3 1.343(6) . ?
C4 C5 1.395(7) . ?
C4 H4 0.9598 . ?
C5 C6 1.365(7) . ?
C5 H5 0.9595 . ?
C6 N4 1.343(6) . ?
C6 H6 0.9601 . ?
C7 N5 1.343(6) . ?
C7 C8 1.394(7) . ?
C7 H7 0.9598 . ?
C8 C9 1.364(7) . ?
C8 H8 0.9605 . ?
C9 N6 1.334(6) . ?
C9 H9 0.9600 . ?
C10 N7 1.371(6) . ?
C10 C11 1.406(7) . ?
C10 C15 1.408(7) . ?
C11 C12 1.393(7) . ?
C11 H11 0.9607 . ?
C12 C13 1.421(7) . ?
C12 H12 0.9600 . ?
C13 N8 1.352(6) . ?
C13 C14 1.428(7) . ?
C14 C15 1.374(7) . ?
C14 H14 0.9602 . ?
C15 H15 0.9601 . ?
C16 N8 1.453(6) . ?
C16 C17 1.515(6) . ?
C16 H16A 0.9900 . ?
C16 H16B 0.9900 . ?
C17 C18 1.503(7) . ?
C17 H17A 0.9900 . ?
C17 H17B 0.9900 . ?
C18 C19 1.530(7) . ?
C18 H18A 0.9900 . ?
C18 H18B 0.9900 . ?
C19 N8 1.463(6) . ?
C19 H19A 0.9900 . ?
C19 H19B 0.9900 . ?
C20 C21 1.470(8) . ?
C20 H20A 0.9800 . ?
C20 H20B 0.9800 . ?
C20 H20C 0.9800 . ?
C21 N9 1.134(6) . ?
N1 N2 1.370(5) . ?
N1 Os1 2.081(4) . ?
N2 B1 1.543(7) . ?
N3 N4 1.364(5) . ?
N3 Os1 2.056(4) . ?
N4 B1 1.539(7) . ?
N5 N6 1.376(5) . ?
N5 Os1 2.054(4) . ?
N6 B1 1.532(7) . ?
N7 Os1 1.922(5) . ?
N7 H7N 0.79(5) . ?
B1 H1B 1.03(5) . ?
Cl1 Os1 2.3801(12) . ?
Cl2 Os1 2.3834(12) . ?

loop_
_geom_torsion_atom_site_label_1
_geom_torsion_atom_site_label_2
_geom_torsion_atom_site_label_3
_geom_torsion_atom_site_label_4
_geom_torsion
_geom_torsion_site_symmetry_1
_geom_torsion_site_symmetry_2
_geom_torsion_site_symmetry_3
_geom_torsion_site_symmetry_4
_geom_torsion_publ_flag
N1 C1 C2 C3 -0.2(6) . . . . ?
C1 C2 C3 N2 -0.3(6) . . . . ?
N3 C4 C5 C6 -0.9(6) . . . . ?
C4 C5 C6 N4 0.9(6) . . . . ?
N5 C7 C8 C9 0.2(5) . . . . ?
C7 C8 C9 N6 0.6(6) . . . . ?
N7 C10 C11 C12 179.0(5) . . . . ?
C15 C10 C11 C12 -0.4(7) . . . . ?
C10 C11 C12 C13 0.6(8) . . . . ?
C11 C12 C13 N8 178.3(5) . . . . ?
C11 C12 C13 C14 -0.7(8) . . . . ?
N8 C13 C14 C15 -178.5(5) . . . . ?
C12 C13 C14 C15 0.5(7) . . . . ?
C13 C14 C15 C10 -0.2(8) . . . . ?
N7 C10 C15 C14 -179.2(5) . . . . ?
C11 C10 C15 C14 0.2(7) . . . . ?
N8 C16 C17 C18 -29.9(5) . . . . ?
C16 C17 C18 C19 35.5(5) . . . . ?
C17 C18 C19 N8 -27.3(5) . . . . ?
C2 C1 N1 N2 0.6(5) . . . . ?
C2 C1 N1 Os1 176.5(4) . . . . ?
C2 C3 N2 N1 0.7(6) . . . . ?
C2 C3 N2 B1 -176.0(5) . . . . ?
C1 N1 N2 C3 -0.8(5) . . . . ?
Os1 N1 N2 C3 -177.5(3) . . . . ?
C1 N1 N2 B1 176.4(4) . . . . ?
Os1 N1 N2 B1 -0.3(5) . . . . ?
C5 C4 N3 N4 0.5(6) . . . . ?
C5 C4 N3 Os1 -178.7(4) . . . . ?
C5 C6 N4 N3 -0.6(6) . . . . ?
C5 C6 N4 B1 179.5(5) . . . . ?
C4 N3 N4 C6 0.1(6) . . . . ?
Os1 N3 N4 C6 179.4(3) . . . . ?
C4 N3 N4 B1 179.9(4) . . . . ?
Os1 N3 N4 B1 -0.7(6) . . . . ?
C8 C7 N5 N6 -0.8(5) . . . . ?
C8 C7 N5 Os1 -179.8(3) . . . . ?
C8 C9 N6 N5 -1.1(5) . . . . ?
C8 C9 N6 B1 173.9(5) . . . . ?
C7 N5 N6 C9 1.2(5) . . . . ?
Os1 N5 N6 C9 -179.7(3) . . . . ?
C7 N5 N6 B1 -174.6(4) . . . . ?
Os1 N5 N6 B1 4.5(5) . . . . ?
C11 C10 N7 Os1 -176.1(4) . . . . ?
C15 C10 N7 Os1 3.2(8) . . . . ?
C12 C13 N8 C16 -1.8(8) . . . . ?
C14 C13 N8 C16 177.2(5) . . . . ?
C12 C13 N8 C19 -178.4(5) . . . . ?
C14 C13 N8 C19 0.6(7) . . . . ?
C17 C16 N8 C13 -163.9(5) . . . . ?
C17 C16 N8 C19 13.0(6) . . . . ?
C18 C19 N8 C13 -174.2(4) . . . . ?
C18 C19 N8 C16 8.9(6) . . . . ?
C9 N6 B1 N4 124.5(5) . . . . ?
N5 N6 B1 N4 -60.8(5) . . . . ?
C9 N6 B1 N2 -118.5(5) . . . . ?
N5 N6 B1 N2 56.1(5) . . . . ?
C6 N4 B1 N6 -121.6(6) . . . . ?
N3 N4 B1 N6 58.6(6) . . . . ?
C6 N4 B1 N2 121.7(6) . . . . ?
N3 N4 B1 N2 -58.1(6) . . . . ?
C3 N2 B1 N6 118.0(6) . . . . ?
N1 N2 B1 N6 -58.4(5) . . . . ?
C3 N2 B1 N4 -125.1(5) . . . . ?
N1 N2 B1 N4 58.5(6) . . . . ?
C10 N7 Os1 N5 132.8(5) . . . . ?
C10 N7 Os1 N3 -139.5(5) . . . . ?
C10 N7 Os1 Cl1 42.5(5) . . . . ?
C10 N7 Os1 Cl2 -50.0(5) . . . . ?
C7 N5 Os1 N7 -51.9(4) . . . . ?
N6 N5 Os1 N7 129.3(3) . . . . ?
C7 N5 Os1 N3 -141.9(4) . . . . ?
N6 N5 Os1 N3 39.3(3) . . . . ?
C7 N5 Os1 N1 131.5(4) . . . . ?
N6 N5 Os1 N1 -47.3(3) . . . . ?
C7 N5 Os1 Cl1 42.9(4) . . . . ?
N6 N5 Os1 Cl1 -135.9(3) . . . . ?
C4 N3 Os1 N7 47.3(5) . . . . ?
N4 N3 Os1 N7 -131.9(4) . . . . ?
C4 N3 Os1 N5 137.7(5) . . . . ?
N4 N3 Os1 N5 -41.5(4) . . . . ?
C4 N3 Os1 N1 -136.9(5) . . . . ?
N4 N3 Os1 N1 43.9(4) . . . . ?
C4 N3 Os1 Cl2 -47.7(5) . . . . ?
N4 N3 Os1 Cl2 133.1(3) . . . . ?
C1 N1 Os1 N5 -130.6(5) . . . . ?
N2 N1 Os1 N5 45.0(3) . . . . ?
C1 N1 Os1 N3 141.3(5) . . . . ?
N2 N1 Os1 N3 -43.1(3) . . . . ?
C1 N1 Os1 Cl1 -40.3(5) . . . . ?
N2 N1 Os1 Cl1 135.3(3) . . . . ?
C1 N1 Os1 Cl2 51.9(5) . . . . ?
N2 N1 Os1 Cl2 -132.5(3) . . . . ?
